data_7712262
loop_
_publ_author_name
'Artem'ev, Alexander'
'Doronina, Evgeniya Pavlovna'
'Rakhmanova, Marianna I.'
'Hei, Xiuze'
'Stass, Dmitri V.'
'Tarasova, Olga'
'Bagryanskaya, Irina Yu.'
'Samsonenko, Denis G.'
'Novikov, Alexander S.'
'Nedolya, Nina'
'Li, Jing'

_publ_section_title
;
 A family of CuI-based 1D polymers showing colorful short-lived TADF and
 phosphorescence induced by photo- and X-ray irradiation
;
_journal_name_full 'Dalton Transactions'
_journal_paper_doi 10.1039/D3DT00035D
_journal_year 2023
_chemical_formula_moiety 'C7 H9 Cu2 I2 N S'
_chemical_formula_sum 'C7 H9 Cu2 I2 N S'
_chemical_formula_weight 520.09
_chemical_name_systematic
;
complex of copper(I) iodide with 6-methyl-2-methylthiopyridine
;
_space_group_crystal_system triclinic
_space_group_IT_number 2
_space_group_name_Hall '-P 1'
_space_group_name_H-M_alt 'P -1'
_atom_sites_solution_hydrogens geom
_audit_creation_method SHELXL-2014/7
_audit_update_record
;
2017-11-14 deposited with the CCDC.	2023-01-31 downloaded from the CCDC.
;
_cell_angle_alpha 77.594(2)
_cell_angle_beta 79.841(2)
_cell_angle_gamma 89.519(2)
_cell_formula_units_Z 2
_cell_length_a 7.3111(4)
_cell_length_b 8.5758(5)
_cell_length_c 10.1694(6)
_cell_measurement_reflns_used 8582
_cell_measurement_temperature 296(2)
_cell_measurement_theta_max 27.52
_cell_measurement_theta_min 3.68
_cell_volume 612.67(6)
_computing_cell_refinement 'Bruker SAINT'
_computing_data_collection 'Bruker APEX2'
_computing_data_reduction 'Bruker SAINT'
_computing_molecular_graphics 'Bruker SHELXTL'
_computing_publication_material 'Bruker SHELXTL'
_computing_structure_refinement 'SHELXL-2014/7 (Sheldrick, 2014)'
_computing_structure_solution 'SHELXS-97 (Sheldrick, 2008)'
_diffrn_ambient_temperature 296(2)
_diffrn_measured_fraction_theta_full 0.992
_diffrn_measured_fraction_theta_max 0.955
_diffrn_measurement_device_type 'Bruker APEX-II CCD'
_diffrn_measurement_method '\f and \w scans'
_diffrn_radiation_type MoK\a
_diffrn_radiation_wavelength 0.71073
_diffrn_reflns_av_R_equivalents 0.0385
_diffrn_reflns_av_unetI/netI 0.0277
_diffrn_reflns_Laue_measured_fraction_full 0.992
_diffrn_reflns_Laue_measured_fraction_max 0.955
_diffrn_reflns_limit_h_max 9
_diffrn_reflns_limit_h_min -9
_diffrn_reflns_limit_k_max 10
_diffrn_reflns_limit_k_min -11
_diffrn_reflns_limit_l_max 12
_diffrn_reflns_limit_l_min -13
_diffrn_reflns_number 11000
_diffrn_reflns_point_group_measured_fraction_full 0.992
_diffrn_reflns_point_group_measured_fraction_max 0.955
_diffrn_reflns_theta_full 25.242
_diffrn_reflns_theta_max 27.479
_diffrn_reflns_theta_min 2.832
_diffrn_source 'sealed tube'
_exptl_absorpt_coefficient_mu 8.637
_exptl_absorpt_correction_T_max 0.8621
_exptl_absorpt_correction_T_min 0.4991
_exptl_absorpt_correction_type multi-scan
_exptl_absorpt_process_details SADABS
_exptl_crystal_colour colourless
_exptl_crystal_density_diffrn 2.819
_exptl_crystal_density_method 'not measured'
_exptl_crystal_description prism
_exptl_crystal_F_000 476
_exptl_crystal_size_max 0.350
_exptl_crystal_size_mid 0.250
_exptl_crystal_size_min 0.150
_refine_diff_density_max 0.835
_refine_diff_density_min -0.831
_refine_diff_density_rms 0.161
_refine_ls_extinction_coef 0.0159(8)
_refine_ls_extinction_expression Fc^*^=kFc[1+0.001xFc^2^\l^3^/sin(2\q)]^-1/4^
_refine_ls_extinction_method 'SHELXL-2014/7 (Sheldrick 2014'
_refine_ls_goodness_of_fit_ref 1.091
_refine_ls_hydrogen_treatment constr
_refine_ls_matrix_type full
_refine_ls_number_parameters 121
_refine_ls_number_reflns 2688
_refine_ls_number_restraints 0
_refine_ls_restrained_S_all 1.091
_refine_ls_R_factor_all 0.0279
_refine_ls_R_factor_gt 0.0255
_refine_ls_shift/su_max 0.006
_refine_ls_shift/su_mean 0.000
_refine_ls_structure_factor_coef Fsqd
_refine_ls_weighting_details 'w=1/[\s^2^(Fo^2^)+(0.0349P)^2^+0.7862P] where P=(Fo^2^+2Fc^2^)/3'
_refine_ls_weighting_scheme calc
_refine_ls_wR_factor_gt 0.0657
_refine_ls_wR_factor_ref 0.0692
_reflns_Friedel_coverage 0.000
_reflns_number_gt 2490
_reflns_number_total 2688
_reflns_threshold_expression 'I > 2\s(I)'
_cod_data_source_file d3dt00035d2.cif
_cod_data_source_block clu1
_cod_database_code 7712262
_shelx_shelxl_version_number 2014/7
_shelx_space_group_comment
;
The symmetry employed for this shelxl refinement is uniquely defined
by the following loop, which should always be used as a source of
symmetry information in preference to the above space-group names.
They are only intended as comments.
;
_shelx_estimated_absorpt_t_min 0.152
_shelx_estimated_absorpt_t_max 0.357

loop_
_space_group_symop_operation_xyz
'x, y, z'
'-x, -y, -z'

loop_
_atom_site_label
_atom_site_type_symbol
_atom_site_fract_x
_atom_site_fract_y
_atom_site_fract_z
_atom_site_U_iso_or_equiv
_atom_site_adp_type
_atom_site_occupancy
_atom_site_site_symmetry_order
_atom_site_calc_flag
_atom_site_refinement_flags_posn
_atom_site_refinement_flags_adp
_atom_site_refinement_flags_occupancy
_atom_site_disorder_assembly
_atom_site_disorder_group
I1 I -0.21726(4) 0.20043(3) 0.70353(3) 0.04338(11) Uani 1 1 d . . . . .
I2 I 0.35256(3) 0.29800(3) 0.45408(2) 0.03632(11) Uani 1 1 d . . . . .
Cu1 Cu 0.32895(8) 0.59154(6) 0.49212(5) 0.04415(15) Uani 1 1 d . . . . .
Cu2 Cu 0.11688(7) 0.29658(6) 0.66993(5) 0.04029(14) Uani 1 1 d . . . . .
S1 S 0.11347(13) 0.63070(12) 0.68381(10) 0.0358(2) Uani 1 1 d . . . . .
N1 N 0.2000(4) 0.3654(4) 0.8281(3) 0.0306(6) Uani 1 1 d . . . . .
C1 C 0.1905(5) 0.5209(5) 0.8303(4) 0.0318(7) Uani 1 1 d . . . . .
C2 C 0.2503(5) 0.2610(5) 0.9339(4) 0.0394(9) Uani 1 1 d . . . . .
C3 C 0.2637(7) 0.0914(6) 0.9218(5) 0.0539(11) Uani 1 1 d . . . . .
H2 H 0.1494 0.0565 0.9016 0.081 Uiso 1 1 calc R U . . .
H1 H 0.2861 0.0264 1.0065 0.081 Uiso 1 1 calc R U . . .
H3 H 0.3642 0.0819 0.8495 0.081 Uiso 1 1 calc R U . . .
C4 C 0.2899(6) 0.3138(7) 1.0466(4) 0.0502(11) Uani 1 1 d . . . . .
H4 H 0.3239 0.2415 1.1199 0.060 Uiso 1 1 calc R U . . .
C5 C 0.2782(6) 0.4741(7) 1.0486(4) 0.0516(12) Uani 1 1 d . . . . .
H5 H 0.3029 0.5101 1.1239 0.062 Uiso 1 1 calc R U . . .
C6 C 0.2299(6) 0.5805(6) 0.9392(4) 0.0464(10) Uani 1 1 d . . . . .
H6 H 0.2237 0.6891 0.9382 0.056 Uiso 1 1 calc R U . . .
C7 C 0.1466(9) 0.8356(6) 0.6921(6) 0.0638(14) Uani 1 1 d . . . . .
H7 H 0.0587 0.8598 0.7665 0.096 Uiso 1 1 calc R U . . .
H8 H 0.1282 0.9042 0.6078 0.096 Uiso 1 1 calc R U . . .
H9 H 0.2706 0.8524 0.7065 0.096 Uiso 1 1 calc R U . . .

loop_
_atom_site_aniso_label
_atom_site_aniso_U_11
_atom_site_aniso_U_22
_atom_site_aniso_U_33
_atom_site_aniso_U_23
_atom_site_aniso_U_13
_atom_site_aniso_U_12
I1 0.03935(17) 0.04530(18) 0.03897(16) 0.00861(11) -0.01120(11) -0.00103(11)
I2 0.03351(16) 0.04121(17) 0.03728(15) -0.01278(11) -0.00927(10) 0.00310(10)
Cu1 0.0548(3) 0.0415(3) 0.0364(3) -0.0063(2) -0.0115(2) 0.0074(2)
Cu2 0.0480(3) 0.0412(3) 0.0346(3) -0.0090(2) -0.0145(2) 0.0032(2)
S1 0.0359(5) 0.0367(5) 0.0343(4) -0.0068(4) -0.0056(4) 0.0059(4)
N1 0.0249(14) 0.0427(17) 0.0233(13) -0.0060(12) -0.0034(11) -0.0015(12)
C1 0.0210(16) 0.046(2) 0.0280(16) -0.0101(15) -0.0012(13) 0.0000(14)
C2 0.0291(18) 0.055(2) 0.0284(17) 0.0010(16) -0.0028(14) -0.0034(16)
C3 0.057(3) 0.053(3) 0.045(2) 0.007(2) -0.013(2) -0.002(2)
C4 0.039(2) 0.083(3) 0.0252(18) -0.0018(19) -0.0088(16) -0.005(2)
C5 0.036(2) 0.089(4) 0.035(2) -0.025(2) -0.0057(17) -0.007(2)
C6 0.038(2) 0.066(3) 0.042(2) -0.028(2) -0.0055(17) -0.0032(19)
C7 0.081(4) 0.036(2) 0.074(3) -0.019(2) -0.005(3) 0.015(2)

loop_
_atom_type_symbol
_atom_type_description
_atom_type_scat_dispersion_real
_atom_type_scat_dispersion_imag
_atom_type_scat_source
C C 0.0033 0.0016 'International Tables Vol C Tables 4.2.6.8 and 6.1.1.4'
H H 0.0000 0.0000 'International Tables Vol C Tables 4.2.6.8 and 6.1.1.4'
N N 0.0061 0.0033 'International Tables Vol C Tables 4.2.6.8 and 6.1.1.4'
S S 0.1246 0.1234 'International Tables Vol C Tables 4.2.6.8 and 6.1.1.4'
Cu Cu 0.3201 1.2651 'International Tables Vol C Tables 4.2.6.8 and 6.1.1.4'
I I -0.4742 1.8119 'International Tables Vol C Tables 4.2.6.8 and 6.1.1.4'

loop_
_geom_angle_atom_site_label_1
_geom_angle_atom_site_label_2
_geom_angle_atom_site_label_3
_geom_angle
_geom_angle_site_symmetry_1
_geom_angle_site_symmetry_3
_geom_angle_publ_flag
Cu2 I1 Cu1 99.629(19) . 2_566 ?
Cu2 I2 Cu1 71.816(18) . . ?
Cu2 I2 Cu1 103.950(17) . 2_666 ?
Cu1 I2 Cu1 67.18(2) . 2_666 ?
S1 Cu1 I1 100.67(3) . 2_566 ?
S1 Cu1 I2 116.32(3) . . ?
I1 Cu1 I2 115.16(2) 2_566 . ?
S1 Cu1 I2 100.86(3) . 2_666 ?
I1 Cu1 I2 109.51(2) 2_566 2_666 ?
I2 Cu1 I2 112.82(2) . 2_666 ?
S1 Cu1 Cu1 124.57(4) . 2_666 ?
I1 Cu1 Cu1 133.20(3) 2_566 2_666 ?
I2 Cu1 Cu1 57.694(18) . 2_666 ?
I2 Cu1 Cu1 55.129(19) 2_666 2_666 ?
S1 Cu1 Cu2 63.61(3) . . ?
I1 Cu1 Cu2 127.23(2) 2_566 . ?
I2 Cu1 Cu2 52.721(15) . . ?
I2 Cu1 Cu2 122.56(2) 2_666 . ?
Cu1 Cu1 Cu2 87.39(2) 2_666 . ?
N1 Cu2 I1 117.31(8) . . ?
N1 Cu2 I2 119.09(8) . . ?
I1 Cu2 I2 123.53(2) . . ?
N1 Cu2 Cu1 85.88(9) . . ?
I1 Cu2 Cu1 132.53(2) . . ?
I2 Cu2 Cu1 55.463(15) . . ?
C1 S1 C7 104.0(2) . . ?
C1 S1 Cu1 106.84(12) . . ?
C7 S1 Cu1 105.74(19) . . ?
C1 N1 C2 119.8(3) . . ?
C1 N1 Cu2 117.2(2) . . ?
C2 N1 Cu2 122.8(3) . . ?
N1 C1 C6 122.4(4) . . ?
N1 C1 S1 111.0(3) . . ?
C6 C1 S1 126.5(3) . . ?
N1 C2 C4 120.3(4) . . ?
N1 C2 C3 116.7(4) . . ?
C4 C2 C3 123.0(4) . . ?
C2 C3 H2 109.5 . . ?
C2 C3 H1 109.5 . . ?
H2 C3 H1 109.5 . . ?
C2 C3 H3 109.5 . . ?
H2 C3 H3 109.5 . . ?
H1 C3 H3 109.5 . . ?
C5 C4 C2 119.5(4) . . ?
C5 C4 H4 120.3 . . ?
C2 C4 H4 120.3 . . ?
C4 C5 C6 119.9(4) . . ?
C4 C5 H5 120.0 . . ?
C6 C5 H5 120.0 . . ?
C1 C6 C5 118.0(4) . . ?
C1 C6 H6 121.0 . . ?
C5 C6 H6 121.0 . . ?
S1 C7 H7 109.5 . . ?
S1 C7 H8 109.5 . . ?
H7 C7 H8 109.5 . . ?
S1 C7 H9 109.5 . . ?
H7 C7 H9 109.5 . . ?
H8 C7 H9 109.5 . . ?

loop_
_geom_bond_atom_site_label_1
_geom_bond_atom_site_label_2
_geom_bond_distance
_geom_bond_site_symmetry_2
_geom_bond_publ_flag
I1 Cu2 2.5265(6) . ?
I1 Cu1 2.6138(6) 2_566 ?
I2 Cu2 2.5381(6) . ?
I2 Cu1 2.6276(6) . ?
I2 Cu1 2.7070(6) 2_666 ?
Cu1 S1 2.3630(11) . ?
Cu1 I1 2.6137(6) 2_566 ?
Cu1 I2 2.7070(6) 2_666 ?
Cu1 Cu1 2.9520(11) 2_666 ?
Cu1 Cu2 3.0305(8) . ?
Cu2 N1 2.015(3) . ?
S1 C1 1.763(4) . ?
S1 C7 1.798(5) . ?
N1 C1 1.340(5) . ?
N1 C2 1.347(5) . ?
C1 C6 1.388(5) . ?
C2 C4 1.395(6) . ?
C2 C3 1.487(7) . ?
C3 H2 0.9600 . ?
C3 H1 0.9600 . ?
C3 H3 0.9600 . ?
C4 C5 1.381(7) . ?
C4 H4 0.9300 . ?
C5 C6 1.376(7) . ?
C5 H5 0.9300 . ?
C6 H6 0.9300 . ?
C7 H7 0.9600 . ?
C7 H8 0.9600 . ?
C7 H9 0.9600 . ?

loop_
_geom_torsion_atom_site_label_1
_geom_torsion_atom_site_label_2
_geom_torsion_atom_site_label_3
_geom_torsion_atom_site_label_4
_geom_torsion
_geom_torsion_site_symmetry_1
_geom_torsion_site_symmetry_2
_geom_torsion_site_symmetry_3
_geom_torsion_site_symmetry_4
_geom_torsion_publ_flag
C2 N1 C1 C6 -0.4(5) . . . . ?
Cu2 N1 C1 C6 174.8(3) . . . . ?
C2 N1 C1 S1 -177.8(3) . . . . ?
Cu2 N1 C1 S1 -2.6(3) . . . . ?
C7 S1 C1 N1 -170.9(3) . . . . ?
Cu1 S1 C1 N1 -59.3(3) . . . . ?
C7 S1 C1 C6 11.9(4) . . . . ?
Cu1 S1 C1 C6 123.4(3) . . . . ?
C1 N1 C2 C4 0.9(5) . . . . ?
Cu2 N1 C2 C4 -174.0(3) . . . . ?
C1 N1 C2 C3 -178.0(3) . . . . ?
Cu2 N1 C2 C3 7.1(5) . . . . ?
N1 C2 C4 C5 -0.4(6) . . . . ?
C3 C2 C4 C5 178.5(4) . . . . ?
C2 C4 C5 C6 -0.8(6) . . . . ?
N1 C1 C6 C5 -0.7(6) . . . . ?
S1 C1 C6 C5 176.2(3) . . . . ?
C4 C5 C6 C1 1.3(6) . . . . ?
